data_2222275
loop_
_publ_author_name
'Liang, Min'
'Zou, Dong-Hui'

_publ_section_title
;
 <i>N</i>'-(2,4-Dichlorobenzylidene)-4-methoxybenzohydrazide methanol
 solvate
;
_journal_coeditor_code CI2826
_journal_issue 7
_journal_name_full 'Acta Crystallographica Section E'
_journal_page_first o1609
_journal_paper_doi 10.1107/S1600536809022624
_journal_volume 65
_journal_year 2009
_chemical_formula_iupac 'C15 H12 Cl2 N2 O2 , C H4 O'
_chemical_formula_moiety 'C15 H12 Cl2 N2 O2 , C H4 O'
_chemical_formula_sum 'C16 H16 Cl2 N2 O3'
_chemical_formula_weight 355.21
_chemical_name_systematic
;
<i>N</i>'-(2,4-Dichlorobenzylidene)-4-methoxybenzohydrazide methanol solvate
;
_space_group_IT_number 2
_symmetry_cell_setting triclinic
_symmetry_space_group_name_Hall '-P 1'
_symmetry_space_group_name_H-M 'P -1'
_atom_sites_solution_hydrogens geom
_atom_sites_solution_primary direct
_atom_sites_solution_secondary difmap
_audit_creation_method SHELXL97
_cell_angle_alpha 75.085(2)
_cell_angle_beta 81.570(2)
_cell_angle_gamma 83.445(2)
_cell_formula_units_Z 2
_cell_length_a 6.7401(11)
_cell_length_b 8.9583(14)
_cell_length_c 14.567(2)
_cell_measurement_reflns_used 1307
_cell_measurement_temperature 298(2)
_cell_measurement_theta_max 26.7
_cell_measurement_theta_min 2.3
_cell_volume 838.0(2)
_computing_cell_refinement 'SAINT (Bruker, 1998)'
_computing_data_collection 'SMART (Bruker, 1998)'
_computing_data_reduction 'SAINT (Bruker, 1998)'
_computing_molecular_graphics 'SHELXTL (Sheldrick, 2008)'
_computing_publication_material 'SHELXTL (Sheldrick, 2008)'
_computing_structure_refinement 'SHELXL97 (Sheldrick, 2008)'
_computing_structure_solution 'SHELXS97 (Sheldrick, 2008)'
_diffrn_ambient_temperature 298(2)
_diffrn_measured_fraction_theta_full 0.968
_diffrn_measured_fraction_theta_max 0.968
_diffrn_measurement_device_type 'Bruker SMART CCD area-detector'
_diffrn_measurement_method \w
_diffrn_radiation_monochromator graphite
_diffrn_radiation_source 'fine-focus sealed tube'
_diffrn_radiation_type MoK\a
_diffrn_radiation_wavelength 0.71073
_diffrn_reflns_av_R_equivalents 0.0170
_diffrn_reflns_av_sigmaI/netI 0.0358
_diffrn_reflns_limit_h_max 8
_diffrn_reflns_limit_h_min -8
_diffrn_reflns_limit_k_max 11
_diffrn_reflns_limit_k_min -11
_diffrn_reflns_limit_l_max 16
_diffrn_reflns_limit_l_min -18
_diffrn_reflns_number 4896
_diffrn_reflns_theta_full 26.99
_diffrn_reflns_theta_max 26.99
_diffrn_reflns_theta_min 2.36
_diffrn_standards_number 0
_exptl_absorpt_coefficient_mu 0.403
_exptl_absorpt_correction_T_max 0.9311
_exptl_absorpt_correction_T_min 0.9238
_exptl_absorpt_correction_type multi-scan
_exptl_absorpt_process_details '(SADABS; Sheldrick, 1996)'
_exptl_crystal_colour colourless
_exptl_crystal_density_diffrn 1.408
_exptl_crystal_density_method 'not measured'
_exptl_crystal_description block
_exptl_crystal_F_000 368
_exptl_crystal_size_max 0.20
_exptl_crystal_size_mid 0.18
_exptl_crystal_size_min 0.18
_refine_diff_density_max 0.200
_refine_diff_density_min -0.307
_refine_ls_extinction_method none
_refine_ls_goodness_of_fit_ref 1.032
_refine_ls_hydrogen_treatment mixed
_refine_ls_matrix_type full
_refine_ls_number_parameters 214
_refine_ls_number_reflns 3557
_refine_ls_number_restraints 1
_refine_ls_restrained_S_all 1.032
_refine_ls_R_factor_all 0.0748
_refine_ls_R_factor_gt 0.0487
_refine_ls_shift/su_max 0.001
_refine_ls_shift/su_mean 0.000
_refine_ls_structure_factor_coef Fsqd
_refine_ls_weighting_details 'calc w = 1/[\s^2^(Fo^2^)+(0.048P)^2^+0.3404P] where P=(Fo^2^+2Fc^2^)/3'
_refine_ls_weighting_scheme calc
_refine_ls_wR_factor_gt 0.1112
_refine_ls_wR_factor_ref 0.1276
_reflns_number_gt 2461
_reflns_number_total 3557
_reflns_threshold_expression I>2\s(I)
_cod_data_source_file ci2826.cif
_cod_data_source_block I
_cod_original_cell_volume 838.1(2)
_cod_database_code 2222275
_cod_database_fobs_code 2222275

loop_
_symmetry_equiv_pos_as_xyz
'x, y, z'
'-x, -y, -z'

loop_
_atom_site_type_symbol
_atom_site_label
_atom_site_fract_x
_atom_site_fract_y
_atom_site_fract_z
_atom_site_U_iso_or_equiv
_atom_site_adp_type
_atom_site_calc_flag
_atom_site_refinement_flags
_atom_site_occupancy
_atom_site_disorder_assembly
_atom_site_disorder_group
Cl Cl1 0.24871(10) 0.73959(10) 1.31319(5) 0.0692(2) Uani d . 1 . .
Cl Cl2 0.81448(12) 0.99939(9) 1.42996(5) 0.0719(3) Uani d . 1 . .
N N1 0.6168(3) 0.8075(2) 1.04117(13) 0.0442(5) Uani d . 1 . .
N N2 0.5388(3) 0.7708(2) 0.96816(13) 0.0451(5) Uani d D 1 . .
O O1 0.8442(2) 0.7876(2) 0.88034(12) 0.0582(5) Uani d . 1 . .
O O2 0.4029(3) 0.5972(2) 0.58129(13) 0.0661(5) Uani d . 1 . .
O O3 0.1098(3) 0.7492(2) 0.01521(13) 0.0613(5) Uani d . 1 . .
H H3 0.0183 0.7737 -0.0185 0.092 Uiso calc R 1 . .
C C1 0.5714(3) 0.8617(3) 1.19309(16) 0.0415(5) Uani d . 1 . .
C C2 0.4710(3) 0.8331(3) 1.28613(17) 0.0451(6) Uani d . 1 . .
C C3 0.5433(4) 0.8734(3) 1.35947(17) 0.0502(6) Uani d . 1 . .
H H3A 0.4748 0.8523 1.4210 0.060 Uiso calc R 1 . .
C C4 0.7199(4) 0.9456(3) 1.33905(17) 0.0501(6) Uani d . 1 . .
C C5 0.8244(4) 0.9770(3) 1.24829(17) 0.0506(6) Uani d . 1 . .
H H5 0.9432 1.0262 1.2357 0.061 Uiso calc R 1 . .
C C6 0.7498(4) 0.9343(3) 1.17690(17) 0.0469(6) Uani d . 1 . .
H H6 0.8205 0.9544 1.1158 0.056 Uiso calc R 1 . .
C C7 0.4950(4) 0.8199(3) 1.11445(16) 0.0462(6) Uani d . 1 . .
H H7 0.3601 0.8029 1.1183 0.055 Uiso calc R 1 . .
C C8 0.6669(3) 0.7618(3) 0.88846(16) 0.0416(5) Uani d . 1 . .
C C9 0.5841(3) 0.7173(3) 0.81095(15) 0.0411(5) Uani d . 1 . .
C C10 0.6995(4) 0.7383(3) 0.72207(17) 0.0490(6) Uani d . 1 . .
H H10 0.8226 0.7809 0.7130 0.059 Uiso calc R 1 . .
C C11 0.6354(4) 0.6974(3) 0.64766(17) 0.0553(7) Uani d . 1 . .
H H11 0.7148 0.7129 0.5887 0.066 Uiso calc R 1 . .
C C12 0.4530(4) 0.6333(3) 0.65966(17) 0.0487(6) Uani d . 1 . .
C C13 0.3364(4) 0.6112(3) 0.74703(18) 0.0557(7) Uani d . 1 . .
H H13 0.2135 0.5685 0.7559 0.067 Uiso calc R 1 . .
C C14 0.4030(4) 0.6528(3) 0.82198(17) 0.0542(7) Uani d . 1 . .
H H14 0.3238 0.6370 0.8810 0.065 Uiso calc R 1 . .
C C15 0.2166(5) 0.5339(4) 0.5880(2) 0.0752(9) Uani d . 1 . .
H H15A 0.2099 0.4415 0.6391 0.113 Uiso calc R 1 . .
H H15B 0.2050 0.5092 0.5288 0.113 Uiso calc R 1 . .
H H15C 0.1084 0.6081 0.6008 0.113 Uiso calc R 1 . .
C C16 0.0604(5) 0.6214(3) 0.0907(2) 0.0715(8) Uani d . 1 . .
H H16A 0.1791 0.5753 0.1196 0.107 Uiso calc R 1 . .
H H16B 0.0061 0.5466 0.0666 0.107 Uiso calc R 1 . .
H H16C -0.0377 0.6547 0.1376 0.107 Uiso calc R 1 . .
H H2 0.4070(17) 0.761(3) 0.973(2) 0.080 Uiso d D 1 . .

loop_
_atom_site_aniso_label
_atom_site_aniso_U_11
_atom_site_aniso_U_22
_atom_site_aniso_U_33
_atom_site_aniso_U_12
_atom_site_aniso_U_13
_atom_site_aniso_U_23
Cl1 0.0488(4) 0.1016(6) 0.0583(4) -0.0229(4) 0.0003(3) -0.0181(4)
Cl2 0.0865(5) 0.0888(6) 0.0534(4) -0.0131(4) -0.0237(4) -0.0297(4)
N1 0.0427(11) 0.0564(12) 0.0384(10) -0.0082(9) -0.0097(8) -0.0159(9)
N2 0.0362(10) 0.0655(13) 0.0396(10) -0.0100(10) -0.0066(8) -0.0202(9)
O1 0.0410(10) 0.0925(14) 0.0470(10) -0.0223(9) -0.0023(7) -0.0221(9)
O2 0.0677(12) 0.0936(15) 0.0495(11) -0.0154(11) -0.0066(9) -0.0365(10)
O3 0.0389(10) 0.0899(14) 0.0539(11) -0.0146(9) -0.0084(8) -0.0097(10)
C1 0.0419(13) 0.0438(13) 0.0402(12) -0.0003(10) -0.0089(10) -0.0120(10)
C2 0.0386(12) 0.0523(15) 0.0439(13) -0.0012(11) -0.0064(10) -0.0114(11)
C3 0.0509(15) 0.0626(16) 0.0381(13) -0.0006(12) -0.0054(10) -0.0158(11)
C4 0.0601(16) 0.0531(15) 0.0432(13) 0.0014(12) -0.0188(11) -0.0183(11)
C5 0.0531(15) 0.0544(15) 0.0494(14) -0.0124(12) -0.0117(11) -0.0152(12)
C6 0.0495(14) 0.0539(15) 0.0386(12) -0.0110(11) -0.0029(10) -0.0121(11)
C7 0.0399(13) 0.0586(15) 0.0442(13) -0.0076(11) -0.0088(10) -0.0164(11)
C8 0.0399(13) 0.0474(14) 0.0384(12) -0.0083(10) -0.0066(10) -0.0089(10)
C9 0.0392(12) 0.0472(13) 0.0384(12) -0.0056(10) -0.0057(9) -0.0116(10)
C10 0.0406(13) 0.0641(16) 0.0443(13) -0.0132(11) -0.0016(10) -0.0151(12)
C11 0.0531(15) 0.0764(19) 0.0391(13) -0.0106(13) 0.0034(11) -0.0216(13)
C12 0.0527(15) 0.0576(15) 0.0411(13) -0.0039(12) -0.0089(11) -0.0198(11)
C13 0.0486(15) 0.0778(19) 0.0495(14) -0.0240(13) -0.0027(11) -0.0251(13)
C14 0.0519(15) 0.0768(18) 0.0394(13) -0.0224(13) 0.0029(11) -0.0215(12)
C15 0.071(2) 0.102(2) 0.0701(19) -0.0163(17) -0.0211(16) -0.0415(18)
C16 0.0693(19) 0.0626(19) 0.084(2) -0.0067(15) -0.0218(16) -0.0125(16)

loop_
_atom_type_symbol
_atom_type_description
_atom_type_scat_dispersion_real
_atom_type_scat_dispersion_imag
_atom_type_scat_source
C C 0.0033 0.0016 'International Tables Vol C Tables 4.2.6.8 and 6.1.1.4'
H H 0.0000 0.0000 'International Tables Vol C Tables 4.2.6.8 and 6.1.1.4'
N N 0.0061 0.0033 'International Tables Vol C Tables 4.2.6.8 and 6.1.1.4'
O O 0.0106 0.0060 'International Tables Vol C Tables 4.2.6.8 and 6.1.1.4'
Cl Cl 0.1484 0.1585 'International Tables Vol C Tables 4.2.6.8 and 6.1.1.4'

loop_
_geom_angle_atom_site_label_1
_geom_angle_atom_site_label_2
_geom_angle_atom_site_label_3
_geom_angle_site_symmetry_1
_geom_angle_site_symmetry_3
_geom_angle
_geom_angle_publ_flag
C7 N1 N2 . . 116.93(19) ?
C8 N2 N1 . . 117.23(18) ?
C8 N2 H2 . . 123.2(19) ?
N1 N2 H2 . . 119.4(19) ?
C12 O2 C15 . . 118.8(2) ?
C16 O3 H3 . . 109.5 ?
C6 C1 C2 . . 116.9(2) ?
C6 C1 C7 . . 120.4(2) ?
C2 C1 C7 . . 122.7(2) ?
C3 C2 C1 . . 122.3(2) ?
C3 C2 Cl1 . . 117.74(19) ?
C1 C2 Cl1 . . 119.93(17) ?
C4 C3 C2 . . 118.2(2) ?
C4 C3 H3A . . 120.9 ?
C2 C3 H3A . . 120.9 ?
C3 C4 C5 . . 121.8(2) ?
C3 C4 Cl2 . . 119.34(19) ?
C5 C4 Cl2 . . 118.9(2) ?
C6 C5 C4 . . 118.7(2) ?
C6 C5 H5 . . 120.6 ?
C4 C5 H5 . . 120.6 ?
C5 C6 C1 . . 122.1(2) ?
C5 C6 H6 . . 119.0 ?
C1 C6 H6 . . 119.0 ?
N1 C7 C1 . . 118.6(2) ?
N1 C7 H7 . . 120.7 ?
C1 C7 H7 . . 120.7 ?
O1 C8 N2 . . 121.9(2) ?
O1 C8 C9 . . 120.9(2) ?
N2 C8 C9 . . 117.20(19) ?
C14 C9 C10 . . 117.8(2) ?
C14 C9 C8 . . 124.5(2) ?
C10 C9 C8 . . 117.7(2) ?
C11 C10 C9 . . 121.2(2) ?
C11 C10 H10 . . 119.4 ?
C9 C10 H10 . . 119.4 ?
C10 C11 C12 . . 120.4(2) ?
C10 C11 H11 . . 119.8 ?
C12 C11 H11 . . 119.8 ?
O2 C12 C13 . . 124.8(2) ?
O2 C12 C11 . . 115.8(2) ?
C13 C12 C11 . . 119.4(2) ?
C12 C13 C14 . . 119.7(2) ?
C12 C13 H13 . . 120.2 ?
C14 C13 H13 . . 120.2 ?
C9 C14 C13 . . 121.5(2) ?
C9 C14 H14 . . 119.2 ?
C13 C14 H14 . . 119.2 ?
O2 C15 H15A . . 109.5 ?
O2 C15 H15B . . 109.5 ?
H15A C15 H15B . . 109.5 ?
O2 C15 H15C . . 109.5 ?
H15A C15 H15C . . 109.5 ?
H15B C15 H15C . . 109.5 ?
O3 C16 H16A . . 109.5 ?
O3 C16 H16B . . 109.5 ?
H16A C16 H16B . . 109.5 ?
O3 C16 H16C . . 109.5 ?
H16A C16 H16C . . 109.5 ?
H16B C16 H16C . . 109.5 ?

loop_
_geom_bond_atom_site_label_1
_geom_bond_atom_site_label_2
_geom_bond_site_symmetry_2
_geom_bond_distance
_geom_bond_publ_flag
Cl1 C2 . 1.745(2) ?
Cl2 C4 . 1.743(2) ?
N1 C7 . 1.268(3) ?
N1 N2 . 1.378(2) ?
N2 C8 . 1.356(3) ?
N2 H2 . 0.893(10) ?
O1 C8 . 1.226(3) ?
O2 C12 . 1.360(3) ?
O2 C15 . 1.417(3) ?
O3 C16 . 1.401(3) ?
O3 H3 . 0.82 ?
C1 C6 . 1.392(3) ?
C1 C2 . 1.397(3) ?
C1 C7 . 1.468(3) ?
C2 C3 . 1.378(3) ?
C3 C4 . 1.377(4) ?
C3 H3A . 0.93 ?
C4 C5 . 1.380(3) ?
C5 C6 . 1.373(3) ?
C5 H5 . 0.93 ?
C6 H6 . 0.93 ?
C7 H7 . 0.93 ?
C8 C9 . 1.487(3) ?
C9 C14 . 1.380(3) ?
C9 C10 . 1.389(3) ?
C10 C11 . 1.369(3) ?
C10 H10 . 0.93 ?
C11 C12 . 1.385(3) ?
C11 H11 . 0.93 ?
C12 C13 . 1.374(3) ?
C13 C14 . 1.387(3) ?
C13 H13 . 0.93 ?
C14 H14 . 0.93 ?
C15 H15A . 0.96 ?
C15 H15B . 0.96 ?
C15 H15C . 0.96 ?
C16 H16A . 0.96 ?
C16 H16B . 0.96 ?
C16 H16C . 0.96 ?

loop_
_geom_hbond_atom_site_label_D
_geom_hbond_atom_site_label_H
_geom_hbond_atom_site_label_A
_geom_hbond_site_symmetry_A
_geom_hbond_distance_DH
_geom_hbond_distance_HA
_geom_hbond_distance_DA
_geom_hbond_angle_DHA
N2 H2 O3 1_556 0.893(10) 2.013(12) 2.889(3) 167(3)
O3 H3 O1 1_454 0.82 1.99 2.780(2) 163

loop_
_cod_related_entry_id
_cod_related_entry_database
_cod_related_entry_code
1 ChemSpider 30655806
